data_7128467
loop_
_publ_author_name
'Yubuta, Ayaka'
'Tsurusaki, Akihiro'
'Kamikawa, Ken'

_publ_section_title
;
 Transformation from triple helicene to double helicene embedding adjacent
 stereogenic carbon atoms and axial stereogenicity.
;
_journal_issue 54
_journal_name_full 'Chemical communications (Cambridge, England)'
_journal_page_first 6600
_journal_page_last 6603
_journal_paper_doi 10.1039/d1cc02393d
_journal_volume 57
_journal_year 2021
_chemical_formula_moiety 'C51 H34 O5, C H2 Cl2, C O'
_chemical_formula_sum 'C53 H36 Cl2 O6'
_chemical_formula_weight 839.72
_space_group_crystal_system triclinic
_space_group_IT_number 2
_space_group_name_Hall '-P 1'
_space_group_name_H-M_alt 'P -1'
_atom_sites_solution_hydrogens geom
_audit_creation_method SHELXL-2014/7
_audit_update_record
;
2021-04-23 deposited with the CCDC.	2021-06-07 downloaded from the CCDC.
;
_cell_angle_alpha 75.48(3)
_cell_angle_beta 75.27(3)
_cell_angle_gamma 87.03(4)
_cell_formula_units_Z 2
_cell_length_a 11.523(6)
_cell_length_b 12.874(7)
_cell_length_c 14.864(6)
_cell_measurement_reflns_used 5806
_cell_measurement_temperature 103(2)
_cell_measurement_theta_max 27.4468
_cell_measurement_theta_min 3.0371
_cell_volume 2064.3(18)
_computing_cell_refinement 'CrystalClear (Rigaku Inc., 2008)'
_computing_data_collection 'CrystalClear (Rigaku Inc., 2008)'
_computing_data_reduction 'CrystalClear (Rigaku Inc., 2008)'
_computing_molecular_graphics '<i>ORTEP-3</i> (Farrugia, 1997)'
_computing_publication_material '<i>SHELXL-2014/7</i> and <i>Yadokari-XG 2009</i> (Kabuto <i>et al.</i>, 2009)'
_computing_structure_refinement 'SHELXL-2014/7 (Sheldrick, 2014)'
_computing_structure_solution 'SHELXS-2013/1 (Sheldrick, 2013)'
_diffrn_ambient_temperature 103(2)
_diffrn_detector_area_resol_mean 28.5714
_diffrn_measured_fraction_theta_full 0.979
_diffrn_measured_fraction_theta_max 0.959
_diffrn_measurement_device_type 'Saturn724+ (4x4 bin mode)'
_diffrn_measurement_method dtprofit.ref
_diffrn_radiation_detector CCD
_diffrn_radiation_monochromator Confocal
_diffrn_radiation_type MoK\a
_diffrn_radiation_wavelength 0.71075
_diffrn_reflns_av_R_equivalents 0.0436
_diffrn_reflns_av_unetI/netI 0.0959
_diffrn_reflns_Laue_measured_fraction_full 0.979
_diffrn_reflns_Laue_measured_fraction_max 0.959
_diffrn_reflns_limit_h_max 14
_diffrn_reflns_limit_h_min -14
_diffrn_reflns_limit_k_max 16
_diffrn_reflns_limit_k_min -11
_diffrn_reflns_limit_l_max 19
_diffrn_reflns_limit_l_min -18
_diffrn_reflns_number 16632
_diffrn_reflns_point_group_measured_fraction_full 0.979
_diffrn_reflns_point_group_measured_fraction_max 0.959
_diffrn_reflns_theta_full 25.242
_diffrn_reflns_theta_max 27.388
_diffrn_reflns_theta_min 3.037
_diffrn_source 'Rotating Anode'
_exptl_absorpt_coefficient_mu 0.211
_exptl_absorpt_correction_T_max 1.0000
_exptl_absorpt_correction_T_min 0.9038
_exptl_absorpt_correction_type multi-scan
_exptl_crystal_colour 'pale yellow'
_exptl_crystal_density_diffrn 1.351
_exptl_crystal_description Prism
_exptl_crystal_F_000 872
_exptl_crystal_size_max 0.140
_exptl_crystal_size_mid 0.060
_exptl_crystal_size_min 0.040
_refine_diff_density_max 0.703
_refine_diff_density_min -0.862
_refine_diff_density_rms 0.093
_refine_ls_extinction_method none
_refine_ls_goodness_of_fit_ref 1.039
_refine_ls_hydrogen_treatment constr
_refine_ls_matrix_type full
_refine_ls_number_parameters 564
_refine_ls_number_reflns 8983
_refine_ls_number_restraints 12
_refine_ls_restrained_S_all 1.047
_refine_ls_R_factor_all 0.1755
_refine_ls_R_factor_gt 0.1047
_refine_ls_shift/su_max 0.000
_refine_ls_shift/su_mean 0.000
_refine_ls_structure_factor_coef Fsqd
_refine_ls_weighting_details 'w=1/[\s^2^(Fo^2^)+(0.1960P)^2^] where P=(Fo^2^+2Fc^2^)/3'
_refine_ls_weighting_scheme calc
_refine_ls_wR_factor_gt 0.2776
_refine_ls_wR_factor_ref 0.3464
_reflns_Friedel_coverage 0.000
_reflns_number_gt 4349
_reflns_number_total 8983
_reflns_threshold_expression 'I > 2\s(I)'
_cod_data_source_file d1cc02393d2.cif
_cod_data_source_block THMe
_cod_depositor_comments
;
The following automatic conversions were performed:

data item '_exptl_absorpt_correction_type' value 'Multi-scan' was
changed to 'multi-scan' in accordance with the
/home/data/users/saulius/crontab/automatic-downloads/rss-feeds/RSC/lib/dictionaries/cif_core.dic
dictionary named 'cif_core.dic' version 2.4.2 last updated on
2011-04-26.

Automatic conversion script
Id: cif_fix_values 7556 2019-12-06 15:28:31Z antanas 

 Adding full bibliography for 7128466--7128469.cif.
;
_cod_database_code 7128467
_shelx_shelxl_version_number 2014/7
_shelx_space_group_comment
;
The symmetry employed for this shelxl refinement is uniquely defined
by the following loop, which should always be used as a source of
symmetry information in preference to the above space-group names.
They are only intended as comments.
;
_shelx_estimated_absorpt_t_min 0.971
_shelx_estimated_absorpt_t_max 0.992

loop_
_space_group_symop_operation_xyz
'x, y, z'
'-x, -y, -z'

loop_
_atom_site_label
_atom_site_type_symbol
_atom_site_fract_x
_atom_site_fract_y
_atom_site_fract_z
_atom_site_U_iso_or_equiv
_atom_site_adp_type
_atom_site_occupancy
_atom_site_site_symmetry_order
_atom_site_calc_flag
_atom_site_refinement_flags_posn
_atom_site_refinement_flags_adp
_atom_site_refinement_flags_occupancy
_atom_site_disorder_assembly
_atom_site_disorder_group
C8 C -0.7408(4) 0.4131(3) 1.0660(3) 0.0325(10) Uani 1 1 d . . . . .
H8 H -0.7570 0.4662 1.1018 0.039 Uiso 1 1 calc R U . . .
C3 C -0.6636(4) 0.5555(3) 0.9135(3) 0.0311(9) Uani 1 1 d . . . . .
C35 C -0.2169(4) 0.7732(3) 0.6263(3) 0.0332(10) Uani 1 1 d . . . . .
C45 C -0.5793(4) 0.9737(3) 0.7505(3) 0.0376(11) Uani 1 1 d . . . . .
H45 H -0.6467 0.9743 0.8028 0.045 Uiso 1 1 calc R U . . .
C46 C -0.5204(4) 0.8741(3) 0.7419(3) 0.0315(10) Uani 1 1 d . . . . .
C27 C -0.4091(4) 0.6780(3) 0.7145(3) 0.0336(10) Uani 1 1 d . . . . .
C7 C -0.7003(4) 0.4459(3) 0.9632(3) 0.0291(9) Uani 1 1 d . . . . .
C28 C -0.3478(4) 0.5787(3) 0.7105(3) 0.0335(10) Uani 1 1 d . . . . .
H28 H -0.3905 0.5130 0.7419 0.040 Uiso 1 1 calc R U . . .
C26 C -0.6148(4) 0.5051(3) 0.7609(3) 0.0310(9) Uani 1 1 d . . . . .
C30 C -0.1612(4) 0.6726(4) 0.6207(3) 0.0333(10) Uani 1 1 d . . . . .
C4 C -0.5990(4) 0.5770(3) 0.8189(3) 0.0303(9) Uani 1 1 d . . . . .
C36 C -0.3468(4) 0.7769(3) 0.6664(3) 0.0315(10) Uani 1 1 d . . . . .
C38 C -0.3885(4) 0.9726(3) 0.5877(3) 0.0346(10) Uani 1 1 d . . . . .
C16 C -0.6869(4) 0.3667(3) 0.9094(3) 0.0312(9) Uani 1 1 d . . . . .
C50 C -0.8004(4) 0.6418(4) 1.0377(3) 0.0381(11) Uani 1 1 d . . . . .
C15 C -0.6823(4) 0.2552(3) 0.9611(3) 0.0324(10) Uani 1 1 d . . . . .
C2 C -0.6789(4) 0.6480(3) 0.9630(3) 0.0298(9) Uani 1 1 d . . . . .
C29 C -0.2305(4) 0.5757(4) 0.6632(3) 0.0370(10) Uani 1 1 d . . . . .
H29 H -0.1942 0.5087 0.6583 0.044 Uiso 1 1 calc R U . . .
C17 C -0.6689(4) 0.4024(3) 0.8065(3) 0.0302(9) Uani 1 1 d . . . . .
C42 C -0.4194(4) 1.1648(4) 0.5247(3) 0.0384(11) Uani 1 1 d . . . . .
H42 H -0.4553 1.2306 0.5344 0.046 Uiso 1 1 calc R U . . .
C37 C -0.4163(4) 0.8743(3) 0.6660(3) 0.0343(10) Uani 1 1 d . . . . .
C9 C -0.7563(4) 0.3090(4) 1.1125(3) 0.0344(10) Uani 1 1 d . . . . .
H9 H -0.7907 0.2903 1.1797 0.041 Uiso 1 1 calc R U . . .
C44 C -0.5394(4) 1.0675(3) 0.6843(3) 0.0380(11) Uani 1 1 d . . . . .
H44 H -0.5740 1.1332 0.6950 0.046 Uiso 1 1 calc R U . . .
C14 C -0.6268(4) 0.1736(4) 0.9147(3) 0.0356(10) Uani 1 1 d . . . . .
H14 H -0.5948 0.1918 0.8472 0.043 Uiso 1 1 calc R U . . .
C33 C -0.0190(4) 0.8571(4) 0.5655(3) 0.0438(12) Uani 1 1 d . . . . .
H33 H 0.0306 0.9190 0.5499 0.053 Uiso 1 1 calc R U . . .
C25 C -0.5888(4) 0.5422(4) 0.6579(3) 0.0367(10) Uani 1 1 d . . . . .
H25 H -0.5454 0.6077 0.6276 0.044 Uiso 1 1 calc R U . . .
C43 C -0.4475(4) 1.0688(3) 0.6000(3) 0.0347(10) Uani 1 1 d . . . . .
C24 C -0.6239(5) 0.4871(4) 0.6035(3) 0.0412(11) Uani 1 1 d . . . . .
H24 H -0.6043 0.5139 0.5358 0.049 Uiso 1 1 calc R U . . .
C39 C -0.3130(4) 0.9732(4) 0.4949(3) 0.0370(10) Uani 1 1 d . . . . .
H39 H -0.2778 0.9081 0.4829 0.044 Uiso 1 1 calc R U . . .
C18 C -0.7144(4) 0.3447(4) 0.7485(3) 0.0345(10) Uani 1 1 d . . . . .
C1 C -0.6808(4) 0.7615(3) 0.8877(3) 0.0335(10) Uani 1 1 d . . . . .
C5 C -0.5293(4) 0.6783(3) 0.7752(3) 0.0317(9) Uani 1 1 d . . . . .
C6 C -0.5717(4) 0.7718(3) 0.8013(3) 0.0334(10) Uani 1 1 d . . . . .
C40 C -0.2905(4) 1.0643(4) 0.4240(3) 0.0393(11) Uani 1 1 d . . . . .
H40 H -0.2397 1.0620 0.3632 0.047 Uiso 1 1 calc R U . . .
C31 C -0.0360(4) 0.6685(4) 0.5800(3) 0.0442(12) Uani 1 1 d . . . . .
H31 H -0.0006 0.6018 0.5728 0.053 Uiso 1 1 calc R U . . .
C13 C -0.6190(5) 0.0699(4) 0.9658(3) 0.0419(11) Uani 1 1 d . . . . .
H13 H -0.5806 0.0176 0.9335 0.050 Uiso 1 1 calc R U . . .
C32 C 0.0343(5) 0.7586(4) 0.5512(4) 0.0453(12) Uani 1 1 d . . . . .
H32 H 0.1175 0.7556 0.5220 0.054 Uiso 1 1 calc R U . . .
C11 C -0.7169(5) 0.1172(4) 1.1140(4) 0.0442(12) Uani 1 1 d . . . . .
H11 H -0.7475 0.0977 1.1817 0.053 Uiso 1 1 calc R U . . .
C12 C -0.6680(5) 0.0400(4) 1.0669(4) 0.0488(13) Uani 1 1 d . . . . .
H12 H -0.6670 -0.0328 1.1015 0.059 Uiso 1 1 calc R U . . .
C19 C -0.7928(4) 0.2543(4) 0.7883(3) 0.0368(10) Uani 1 1 d . . . . .
H19 H -0.8128 0.2251 0.8558 0.044 Uiso 1 1 calc R U . . .
C10 C -0.7223(4) 0.2255(4) 1.0633(3) 0.0369(10) Uani 1 1 d . . . . .
C23 C -0.6908(4) 0.3880(4) 0.6466(3) 0.0382(11) Uani 1 1 d . . . . .
C20 C -0.8407(5) 0.2080(4) 0.7315(4) 0.0451(12) Uani 1 1 d . . . . .
H20 H -0.8927 0.1473 0.7604 0.054 Uiso 1 1 calc R U . . .
C41 C -0.3410(4) 1.1627(4) 0.4384(4) 0.0419(11) Uani 1 1 d . . . . .
H41 H -0.3211 1.2268 0.3891 0.050 Uiso 1 1 calc R U . . .
C34 C -0.1409(4) 0.8651(4) 0.6015(3) 0.0400(11) Uani 1 1 d . . . . .
H34 H -0.1743 0.9321 0.6098 0.048 Uiso 1 1 calc R U . . .
C22 C -0.7373(5) 0.3373(4) 0.5898(4) 0.0476(13) Uani 1 1 d . . . . .
H22 H -0.7164 0.3637 0.5220 0.057 Uiso 1 1 calc R U . . .
C21 C -0.8139(5) 0.2488(4) 0.6321(4) 0.0488(13) Uani 1 1 d . . . . .
H21 H -0.8477 0.2163 0.5937 0.059 Uiso 1 1 calc R U . . .
C47 C -0.7993(5) 0.7760(4) 0.8550(3) 0.0441(12) Uani 1 1 d . . . . .
O3 O -0.8069(3) 0.7153(3) 0.7979(2) 0.0509(9) Uani 1 1 d . . . . .
O5 O -0.8892(3) 0.6102(3) 1.0063(2) 0.0426(8) Uani 1 1 d . . . . .
O4 O -0.8161(3) 0.6653(3) 1.1138(2) 0.0514(10) Uani 1 1 d . . . . .
O2 O -0.8742(4) 0.8391(3) 0.8804(3) 0.0675(12) Uani 1 1 d . . . . .
C48 C -0.9247(6) 0.7137(6) 0.7782(5) 0.081(2) Uani 1 1 d . . . . .
H48 H -0.9859 0.6916 0.8388 0.121 Uiso 1 1 calc R U . . .
H48A H -0.9243 0.6628 0.7389 0.121 Uiso 1 1 calc R U . . .
H48B H -0.9428 0.7855 0.7436 0.121 Uiso 1 1 calc R U . . .
C51 C -1.0079(5) 0.6093(5) 1.0672(5) 0.0716(19) Uani 1 1 d . . . . .
H51 H -1.0086 0.5673 1.1323 0.107 Uiso 1 1 calc R U . . .
H51A H -1.0640 0.5768 1.0421 0.107 Uiso 1 1 calc R U . . .
H51B H -1.0321 0.6830 1.0689 0.107 Uiso 1 1 calc R U . . .
Cl2 Cl 0.1796(9) 0.8449(9) 0.3092(8) 0.130(4) Uiso 0.350(3) 1 d D . P A 1
Cl1 Cl 0.3646(5) 0.6827(4) 0.3178(4) 0.0628(13) Uiso 0.350(3) 1 d D . P A 1
Cl4 Cl 0.1210(4) 0.8967(3) 0.3024(3) 0.0557(11) Uiso 0.405(3) 1 d D . P B 2
Cl3 Cl 0.3108(4) 0.7285(4) 0.2902(4) 0.0763(13) Uiso 0.405(3) 1 d D . P B 2
C49 C -0.5773(4) 0.6490(4) 1.0119(3) 0.0360(10) Uani 1 1 d . . . . .
H49 H -0.5791 0.5817 1.0609 0.054 Uiso 1 1 calc R U . . .
H49A H -0.5877 0.7094 1.0421 0.054 Uiso 1 1 calc R U . . .
H49B H -0.5001 0.6566 0.9640 0.054 Uiso 1 1 calc R U . . .
O1 O -0.6759(3) 0.8415(2) 0.9371(2) 0.0452(9) Uani 1 1 d . . . . .
H1 H -0.7360 0.8349 0.9842 0.068 Uiso 1 1 calc R U . . .
C52 C 0.3066(11) 0.7916(11) 0.2525(10) 0.042(3) Uiso 0.350(3) 1 d D . P A 1
H52 H 0.3692 0.8487 0.2269 0.051 Uiso 0.350(3) 1 calc R U P A 1
H52A H 0.2903 0.7715 0.1968 0.051 Uiso 0.350(3) 1 calc R U P A 1
C53 C 0.1650(12) 0.7699(12) 0.2814(14) 0.065(5) Uiso 0.405(3) 1 d D . P B 2
H53 H 0.1582 0.7701 0.2163 0.078 Uiso 0.405(3) 1 calc R U P B 2
H53A H 0.1071 0.7156 0.3277 0.078 Uiso 0.405(3) 1 calc R U P B 2
Cl5 Cl 0.3053(9) 0.6905(7) 0.3368(7) 0.078(2) Uiso 0.244(3) 1 d D . P C 3
Cl6 Cl 0.1689(7) 0.8773(6) 0.3048(4) 0.0383(14) Uiso 0.244(3) 1 d D . P C 3
C54 C 0.1682(19) 0.7405(14) 0.314(2) 0.069(8) Uiso 0.244(3) 1 d D . P C 3
H54 H 0.1590 0.7263 0.2541 0.083 Uiso 0.244(3) 1 calc R U P C 3
H54A H 0.1007 0.7054 0.3675 0.083 Uiso 0.244(3) 1 calc R U P C 3
O6 O 0.0670(5) 0.9275(6) 0.0727(4) 0.0372(18) Uiso 0.629(12) 1 d D . P D -1
O7 O 0.0755(6) 0.9893(6) 0.0376(5) 0.020(3) Uiso 0.371(12) 1 d D . P D -2
C56 C 0.0846(16) 0.8880(10) 0.0923(11) 0.055(5) Uiso 0.371(12) 1 d D . P D -2
C55 C -0.0328(15) 0.9608(15) 0.0187(15) 0.167(9) Uiso 0.629(12) 1 d D . P D -1

loop_
_atom_site_aniso_label
_atom_site_aniso_U_11
_atom_site_aniso_U_22
_atom_site_aniso_U_33
_atom_site_aniso_U_23
_atom_site_aniso_U_13
_atom_site_aniso_U_12
C8 0.036(2) 0.035(2) 0.033(2) -0.0170(18) -0.0111(19) -0.0061(19)
C3 0.032(2) 0.033(2) 0.032(2) -0.0126(18) -0.0093(19) -0.0029(18)
C35 0.038(2) 0.035(2) 0.027(2) -0.0054(17) -0.0092(19) -0.0068(19)
C45 0.047(3) 0.031(2) 0.036(2) -0.0156(19) -0.005(2) -0.003(2)
C46 0.041(2) 0.027(2) 0.030(2) -0.0108(17) -0.0082(19) -0.0056(18)
C27 0.041(3) 0.036(2) 0.031(2) -0.0189(18) -0.0097(19) 0.0026(19)
C7 0.032(2) 0.029(2) 0.026(2) -0.0073(16) -0.0057(18) -0.0004(17)
C28 0.042(3) 0.029(2) 0.029(2) -0.0077(17) -0.006(2) -0.0035(19)
C26 0.034(2) 0.036(2) 0.026(2) -0.0115(17) -0.0107(18) 0.0033(18)
C30 0.035(2) 0.041(3) 0.023(2) -0.0109(18) -0.0023(18) -0.0062(19)
C4 0.042(2) 0.027(2) 0.022(2) -0.0064(16) -0.0067(18) -0.0047(18)
C36 0.040(2) 0.025(2) 0.029(2) -0.0059(16) -0.0071(19) -0.0104(18)
C38 0.044(3) 0.031(2) 0.031(2) -0.0079(18) -0.011(2) -0.0092(19)
C16 0.036(2) 0.033(2) 0.027(2) -0.0119(17) -0.0041(18) -0.0086(18)
C50 0.046(3) 0.032(2) 0.036(2) -0.0148(19) -0.004(2) 0.001(2)
C15 0.038(2) 0.030(2) 0.033(2) -0.0111(17) -0.0111(19) -0.0039(18)
C2 0.039(2) 0.026(2) 0.027(2) -0.0107(16) -0.0073(18) -0.0007(17)
C29 0.048(3) 0.038(3) 0.029(2) -0.0131(18) -0.012(2) 0.005(2)
C17 0.034(2) 0.033(2) 0.029(2) -0.0155(17) -0.0086(18) -0.0005(18)
C42 0.049(3) 0.031(2) 0.038(3) -0.0094(19) -0.016(2) -0.002(2)
C37 0.043(3) 0.030(2) 0.032(2) -0.0108(18) -0.008(2) -0.0112(19)
C9 0.038(2) 0.040(3) 0.027(2) -0.0104(18) -0.0068(19) -0.0033(19)
C44 0.054(3) 0.025(2) 0.041(3) -0.0124(18) -0.018(2) -0.001(2)
C14 0.040(3) 0.036(2) 0.037(2) -0.0162(19) -0.015(2) -0.0038(19)
C33 0.043(3) 0.050(3) 0.040(3) -0.004(2) -0.017(2) -0.013(2)
C25 0.044(3) 0.036(2) 0.030(2) -0.0117(18) -0.006(2) -0.002(2)
C43 0.043(3) 0.027(2) 0.038(2) -0.0096(18) -0.013(2) -0.0048(19)
C24 0.057(3) 0.044(3) 0.027(2) -0.0118(19) -0.014(2) 0.001(2)
C39 0.042(3) 0.038(3) 0.031(2) -0.0098(19) -0.008(2) -0.005(2)
C18 0.040(2) 0.035(2) 0.031(2) -0.0149(18) -0.009(2) 0.0016(19)
C1 0.036(2) 0.031(2) 0.034(2) -0.0141(18) -0.0033(19) -0.0017(18)
C5 0.035(2) 0.031(2) 0.034(2) -0.0146(18) -0.0111(19) -0.0003(18)
C6 0.043(3) 0.032(2) 0.027(2) -0.0128(17) -0.0057(19) -0.0054(19)
C40 0.042(3) 0.041(3) 0.036(2) -0.008(2) -0.012(2) -0.009(2)
C31 0.043(3) 0.053(3) 0.038(3) -0.016(2) -0.009(2) 0.002(2)
C13 0.053(3) 0.033(2) 0.046(3) -0.014(2) -0.020(2) 0.003(2)
C32 0.036(3) 0.055(3) 0.044(3) -0.010(2) -0.011(2) -0.002(2)
C11 0.061(3) 0.035(3) 0.040(3) -0.009(2) -0.018(2) -0.004(2)
C12 0.072(4) 0.031(3) 0.046(3) -0.005(2) -0.022(3) -0.002(2)
C19 0.041(3) 0.039(3) 0.037(2) -0.0213(19) -0.009(2) -0.001(2)
C10 0.041(3) 0.035(3) 0.035(2) -0.0081(19) -0.009(2) -0.009(2)
C23 0.042(3) 0.045(3) 0.035(2) -0.020(2) -0.013(2) -0.001(2)
C20 0.050(3) 0.041(3) 0.053(3) -0.023(2) -0.015(2) -0.009(2)
C41 0.046(3) 0.033(3) 0.048(3) -0.003(2) -0.019(2) -0.008(2)
C34 0.049(3) 0.037(3) 0.034(2) -0.0027(19) -0.015(2) -0.003(2)
C22 0.062(3) 0.048(3) 0.041(3) -0.018(2) -0.019(2) -0.006(3)
C21 0.054(3) 0.063(3) 0.047(3) -0.035(2) -0.024(2) 0.009(3)
C47 0.047(3) 0.043(3) 0.040(3) -0.007(2) -0.012(2) 0.000(2)
O3 0.049(2) 0.062(2) 0.047(2) -0.0113(17) -0.0215(17) -0.0033(17)
O5 0.0331(17) 0.051(2) 0.0444(19) -0.0151(15) -0.0061(15) -0.0031(15)
O4 0.060(2) 0.054(2) 0.0402(19) -0.0279(16) 0.0067(17) -0.0065(17)
O2 0.055(2) 0.058(2) 0.087(3) -0.020(2) -0.014(2) 0.021(2)
C48 0.058(4) 0.106(6) 0.077(5) 0.001(4) -0.036(4) -0.011(4)
C51 0.038(3) 0.080(4) 0.088(5) -0.026(4) 0.007(3) -0.008(3)
C49 0.043(3) 0.034(2) 0.036(2) -0.0127(18) -0.014(2) -0.006(2)
O1 0.063(2) 0.0344(18) 0.0366(18) -0.0186(14) 0.0003(16) -0.0040(16)

loop_
_atom_type_symbol
_atom_type_description
_atom_type_scat_dispersion_real
_atom_type_scat_dispersion_imag
_atom_type_scat_source
C C 0.0033 0.0016 'International Tables Vol C Tables 4.2.6.8 and 6.1.1.4'
H H 0.0000 0.0000 'International Tables Vol C Tables 4.2.6.8 and 6.1.1.4'
O O 0.0106 0.0060 'International Tables Vol C Tables 4.2.6.8 and 6.1.1.4'
Cl Cl 0.1484 0.1585 'International Tables Vol C Tables 4.2.6.8 and 6.1.1.4'

loop_
_geom_angle_atom_site_label_1
_geom_angle_atom_site_label_2
_geom_angle_atom_site_label_3
_geom_angle
_geom_angle_site_symmetry_1
_geom_angle_site_symmetry_3
_geom_angle_publ_flag
C9 C8 C7 121.3(4) . . ?
C4 C3 C7 118.9(4) . . ?
C4 C3 C2 117.0(4) . . ?
C7 C3 C2 123.7(4) . . ?
C34 C35 C30 117.7(4) . . ?
C34 C35 C36 122.3(4) . . ?
C30 C35 C36 119.6(4) . . ?
C44 C45 C46 120.7(4) . . ?
C37 C46 C45 119.4(4) . . ?
C37 C46 C6 118.4(4) . . ?
C45 C46 C6 121.8(4) . . ?
C36 C27 C28 119.6(4) . . ?
C36 C27 C5 119.8(4) . . ?
C28 C27 C5 120.3(4) . . ?
C16 C7 C8 119.0(4) . . ?
C16 C7 C3 119.1(4) . . ?
C8 C7 C3 121.7(4) . . ?
C29 C28 C27 121.9(4) . . ?
C17 C26 C25 119.5(4) . . ?
C17 C26 C4 119.8(4) . . ?
C25 C26 C4 120.3(4) . . ?
C31 C30 C35 120.0(4) . . ?
C31 C30 C29 120.3(4) . . ?
C35 C30 C29 119.5(4) . . ?
C3 C4 C26 118.2(4) . . ?
C3 C4 C5 120.0(4) . . ?
C26 C4 C5 121.3(3) . . ?
C27 C36 C37 117.0(4) . . ?
C27 C36 C35 117.8(4) . . ?
C37 C36 C35 125.1(4) . . ?
C43 C38 C39 117.4(4) . . ?
C43 C38 C37 119.5(4) . . ?
C39 C38 C37 122.8(4) . . ?
C7 C16 C17 118.3(4) . . ?
C7 C16 C15 117.4(4) . . ?
C17 C16 C15 124.1(4) . . ?
O4 C50 O5 123.6(4) . . ?
O4 C50 C2 125.0(4) . . ?
O5 C50 C2 111.3(4) . . ?
C10 C15 C14 117.1(4) . . ?
C10 C15 C16 119.9(4) . . ?
C14 C15 C16 122.6(4) . . ?
C49 C2 C3 110.5(4) . . ?
C49 C2 C50 109.3(3) . . ?
C3 C2 C50 112.1(3) . . ?
C49 C2 C1 109.2(3) . . ?
C3 C2 C1 111.2(3) . . ?
C50 C2 C1 104.3(3) . . ?
C28 C29 C30 120.6(4) . . ?
C26 C17 C16 117.2(4) . . ?
C26 C17 C18 118.3(4) . . ?
C16 C17 C18 124.1(4) . . ?
C41 C42 C43 120.5(4) . . ?
C46 C37 C36 118.9(4) . . ?
C46 C37 C38 117.7(4) . . ?
C36 C37 C38 123.2(4) . . ?
C8 C9 C10 121.7(4) . . ?
C45 C44 C43 121.5(4) . . ?
C13 C14 C15 121.5(4) . . ?
C34 C33 C32 121.6(5) . . ?
C24 C25 C26 122.1(4) . . ?
C38 C43 C44 119.5(4) . . ?
C38 C43 C42 119.7(4) . . ?
C44 C43 C42 120.7(4) . . ?
C25 C24 C23 120.8(4) . . ?
C40 C39 C38 121.5(4) . . ?
C19 C18 C23 116.9(4) . . ?
C19 C18 C17 123.6(4) . . ?
C23 C18 C17 119.1(4) . . ?
O1 C1 C6 110.4(3) . . ?
O1 C1 C47 107.6(4) . . ?
C6 C1 C47 110.9(4) . . ?
O1 C1 C2 106.5(3) . . ?
C6 C1 C2 109.9(3) . . ?
C47 C1 C2 111.3(3) . . ?
C6 C5 C27 118.9(4) . . ?
C6 C5 C4 120.3(4) . . ?
C27 C5 C4 120.3(4) . . ?
C5 C6 C46 119.5(4) . . ?
C5 C6 C1 117.1(4) . . ?
C46 C6 C1 123.1(4) . . ?
C39 C40 C41 121.2(4) . . ?
C32 C31 C30 121.1(5) . . ?
C14 C13 C12 120.5(5) . . ?
C31 C32 C33 118.9(5) . . ?
C12 C11 C10 121.1(5) . . ?
C11 C12 C13 119.4(4) . . ?
C20 C19 C18 121.6(4) . . ?
C11 C10 C15 120.1(4) . . ?
C11 C10 C9 121.4(4) . . ?
C15 C10 C9 118.2(4) . . ?
C22 C23 C18 120.5(4) . . ?
C22 C23 C24 120.0(4) . . ?
C18 C23 C24 119.5(4) . . ?
C19 C20 C21 120.9(4) . . ?
C42 C41 C40 119.3(4) . . ?
C33 C34 C35 120.1(5) . . ?
C21 C22 C23 120.4(5) . . ?
C22 C21 C20 119.5(4) . . ?
O2 C47 O3 125.4(5) . . ?
O2 C47 C1 121.4(5) . . ?
O3 C47 C1 113.3(4) . . ?
C47 O3 C48 114.7(5) . . ?
C50 O5 C51 116.0(4) . . ?
Cl2 C52 Cl1 117.5(9) . . ?
Cl4 C53 Cl3 116.7(9) . . ?
Cl6 C54 Cl5 107.5(11) . . ?

loop_
_geom_bond_atom_site_label_1
_geom_bond_atom_site_label_2
_geom_bond_distance
_geom_bond_site_symmetry_2
_geom_bond_publ_flag
C8 C9 1.343(6) . ?
C8 C7 1.437(6) . ?
C3 C4 1.380(6) . ?
C3 C7 1.448(6) . ?
C3 C2 1.531(6) . ?
C35 C34 1.424(6) . ?
C35 C30 1.427(6) . ?
C35 C36 1.468(6) . ?
C45 C44 1.367(6) . ?
C45 C46 1.438(6) . ?
C46 C37 1.422(6) . ?
C46 C6 1.447(6) . ?
C27 C36 1.422(6) . ?
C27 C28 1.436(6) . ?
C27 C5 1.448(6) . ?
C7 C16 1.426(6) . ?
C28 C29 1.360(6) . ?
C26 C17 1.420(6) . ?
C26 C25 1.441(6) . ?
C26 C4 1.459(6) . ?
C30 C31 1.419(7) . ?
C30 C29 1.429(6) . ?
C4 C5 1.479(6) . ?
C36 C37 1.453(6) . ?
C38 C43 1.411(6) . ?
C38 C39 1.430(6) . ?
C38 C37 1.475(6) . ?
C16 C17 1.446(6) . ?
C16 C15 1.453(6) . ?
C50 O4 1.211(5) . ?
C50 O5 1.345(6) . ?
C50 C2 1.542(6) . ?
C15 C10 1.428(6) . ?
C15 C14 1.434(6) . ?
C2 C49 1.528(6) . ?
C2 C1 1.605(6) . ?
C17 C18 1.471(6) . ?
C42 C41 1.374(7) . ?
C42 C43 1.432(6) . ?
C9 C10 1.431(6) . ?
C44 C43 1.417(7) . ?
C14 C13 1.371(6) . ?
C33 C34 1.379(7) . ?
C33 C32 1.420(7) . ?
C25 C24 1.343(6) . ?
C24 C23 1.440(7) . ?
C39 C40 1.351(6) . ?
C18 C19 1.418(6) . ?
C18 C23 1.435(6) . ?
C1 O1 1.417(5) . ?
C1 C6 1.536(6) . ?
C1 C47 1.550(7) . ?
C5 C6 1.385(6) . ?
C40 C41 1.409(7) . ?
C31 C32 1.363(7) . ?
C13 C12 1.423(7) . ?
C11 C12 1.373(7) . ?
C11 C10 1.415(6) . ?
C19 C20 1.378(6) . ?
C23 C22 1.404(6) . ?
C20 C21 1.397(7) . ?
C22 C21 1.392(7) . ?
C47 O2 1.210(6) . ?
C47 O3 1.310(6) . ?
O3 C48 1.462(7) . ?
O5 C51 1.434(6) . ?
Cl2 C52 1.697(13) . ?
Cl1 C52 1.705(13) . ?
Cl4 C53 1.762(14) . ?
Cl3 C53 1.764(13) . ?
Cl5 C54 1.754(17) . ?
Cl6 C54 1.731(17) . ?
O6 C55 1.549(10) . ?
O7 C56 1.367(9) . ?

loop_
_geom_torsion_atom_site_label_1
_geom_torsion_atom_site_label_2
_geom_torsion_atom_site_label_3
_geom_torsion_atom_site_label_4
_geom_torsion
_geom_torsion_site_symmetry_1
_geom_torsion_site_symmetry_2
_geom_torsion_site_symmetry_3
_geom_torsion_site_symmetry_4
_geom_torsion_publ_flag
C44 C45 C46 C37 2.8(7) . . . . ?
C44 C45 C46 C6 -169.8(4) . . . . ?
C9 C8 C7 C16 5.8(6) . . . . ?
C9 C8 C7 C3 -169.2(4) . . . . ?
C4 C3 C7 C16 -10.5(6) . . . . ?
C2 C3 C7 C16 177.1(4) . . . . ?
C4 C3 C7 C8 164.5(4) . . . . ?
C2 C3 C7 C8 -7.9(6) . . . . ?
C36 C27 C28 C29 1.1(6) . . . . ?
C5 C27 C28 C29 -172.4(4) . . . . ?
C34 C35 C30 C31 -7.9(6) . . . . ?
C36 C35 C30 C31 178.6(4) . . . . ?
C34 C35 C30 C29 167.1(4) . . . . ?
C36 C35 C30 C29 -6.4(6) . . . . ?
C7 C3 C4 C26 26.9(6) . . . . ?
C2 C3 C4 C26 -160.3(4) . . . . ?
C7 C3 C4 C5 -161.3(4) . . . . ?
C2 C3 C4 C5 11.5(6) . . . . ?
C17 C26 C4 C3 -16.3(6) . . . . ?
C25 C26 C4 C3 156.4(4) . . . . ?
C17 C26 C4 C5 172.0(4) . . . . ?
C25 C26 C4 C5 -15.3(6) . . . . ?
C28 C27 C36 C37 174.8(4) . . . . ?
C5 C27 C36 C37 -11.7(6) . . . . ?
C28 C27 C36 C35 -8.8(6) . . . . ?
C5 C27 C36 C35 164.8(4) . . . . ?
C34 C35 C36 C27 -161.8(4) . . . . ?
C30 C35 C36 C27 11.4(6) . . . . ?
C34 C35 C36 C37 14.3(7) . . . . ?
C30 C35 C36 C37 -172.5(4) . . . . ?
C8 C7 C16 C17 168.1(4) . . . . ?
C3 C7 C16 C17 -16.7(6) . . . . ?
C8 C7 C16 C15 -16.9(6) . . . . ?
C3 C7 C16 C15 158.3(4) . . . . ?
C7 C16 C15 C10 16.7(6) . . . . ?
C17 C16 C15 C10 -168.6(4) . . . . ?
C7 C16 C15 C14 -156.4(4) . . . . ?
C17 C16 C15 C14 18.3(7) . . . . ?
C4 C3 C2 C49 -91.0(5) . . . . ?
C7 C3 C2 C49 81.5(5) . . . . ?
C4 C3 C2 C50 146.8(4) . . . . ?
C7 C3 C2 C50 -40.7(6) . . . . ?
C4 C3 C2 C1 30.5(5) . . . . ?
C7 C3 C2 C1 -157.1(4) . . . . ?
O4 C50 C2 C49 19.8(6) . . . . ?
O5 C50 C2 C49 -162.3(4) . . . . ?
O4 C50 C2 C3 142.7(5) . . . . ?
O5 C50 C2 C3 -39.4(5) . . . . ?
O4 C50 C2 C1 -96.8(5) . . . . ?
O5 C50 C2 C1 81.0(4) . . . . ?
C27 C28 C29 C30 4.2(6) . . . . ?
C31 C30 C29 C28 173.5(4) . . . . ?
C35 C30 C29 C28 -1.5(6) . . . . ?
C25 C26 C17 C16 176.6(4) . . . . ?
C4 C26 C17 C16 -10.6(6) . . . . ?
C25 C26 C17 C18 -9.7(6) . . . . ?
C4 C26 C17 C18 163.1(4) . . . . ?
C7 C16 C17 C26 26.8(6) . . . . ?
C15 C16 C17 C26 -147.8(4) . . . . ?
C7 C16 C17 C18 -146.5(4) . . . . ?
C15 C16 C17 C18 38.9(7) . . . . ?
C45 C46 C37 C36 170.5(4) . . . . ?
C6 C46 C37 C36 -16.7(6) . . . . ?
C45 C46 C37 C38 -12.9(6) . . . . ?
C6 C46 C37 C38 160.0(4) . . . . ?
C27 C36 C37 C46 26.6(6) . . . . ?
C35 C36 C37 C46 -149.5(4) . . . . ?
C27 C36 C37 C38 -149.8(4) . . . . ?
C35 C36 C37 C38 34.0(6) . . . . ?
C43 C38 C37 C46 14.0(6) . . . . ?
C39 C38 C37 C46 -159.2(4) . . . . ?
C43 C38 C37 C36 -169.5(4) . . . . ?
C39 C38 C37 C36 17.3(7) . . . . ?
C7 C8 C9 C10 6.2(7) . . . . ?
C46 C45 C44 C43 6.7(7) . . . . ?
C10 C15 C14 C13 3.8(6) . . . . ?
C16 C15 C14 C13 177.1(4) . . . . ?
C17 C26 C25 C24 6.2(7) . . . . ?
C4 C26 C25 C24 -166.6(5) . . . . ?
C39 C38 C43 C44 168.6(4) . . . . ?
C37 C38 C43 C44 -5.0(6) . . . . ?
C39 C38 C43 C42 -7.3(6) . . . . ?
C37 C38 C43 C42 179.1(4) . . . . ?
C45 C44 C43 C38 -5.5(7) . . . . ?
C45 C44 C43 C42 170.4(4) . . . . ?
C41 C42 C43 C38 4.0(7) . . . . ?
C41 C42 C43 C44 -171.9(4) . . . . ?
C26 C25 C24 C23 0.6(7) . . . . ?
C43 C38 C39 C40 5.6(7) . . . . ?
C37 C38 C39 C40 178.9(4) . . . . ?
C26 C17 C18 C19 -165.4(4) . . . . ?
C16 C17 C18 C19 7.8(7) . . . . ?
C26 C17 C18 C23 6.9(6) . . . . ?
C16 C17 C18 C23 -179.9(4) . . . . ?
C49 C2 C1 O1 -48.7(4) . . . . ?
C3 C2 C1 O1 -170.9(3) . . . . ?
C50 C2 C1 O1 68.0(4) . . . . ?
C49 C2 C1 C6 71.0(4) . . . . ?
C3 C2 C1 C6 -51.3(5) . . . . ?
C50 C2 C1 C6 -172.3(4) . . . . ?
C49 C2 C1 C47 -165.7(4) . . . . ?
C3 C2 C1 C47 72.0(4) . . . . ?
C50 C2 C1 C47 -49.0(4) . . . . ?
C36 C27 C5 C6 -13.4(6) . . . . ?
C28 C27 C5 C6 160.1(4) . . . . ?
C36 C27 C5 C4 174.7(4) . . . . ?
C28 C27 C5 C4 -11.8(6) . . . . ?
C3 C4 C5 C6 -35.1(6) . . . . ?
C26 C4 C5 C6 136.4(4) . . . . ?
C3 C4 C5 C27 136.6(4) . . . . ?
C26 C4 C5 C27 -51.8(6) . . . . ?
C27 C5 C6 C46 23.9(6) . . . . ?
C4 C5 C6 C46 -164.2(4) . . . . ?
C27 C5 C6 C1 -162.0(4) . . . . ?
C4 C5 C6 C1 9.9(6) . . . . ?
C37 C46 C6 C5 -8.9(6) . . . . ?
C45 C46 C6 C5 163.8(4) . . . . ?
C37 C46 C6 C1 177.4(4) . . . . ?
C45 C46 C6 C1 -9.9(7) . . . . ?
O1 C1 C6 C5 148.8(4) . . . . ?
C47 C1 C6 C5 -92.0(5) . . . . ?
C2 C1 C6 C5 31.5(5) . . . . ?
O1 C1 C6 C46 -37.4(6) . . . . ?
C47 C1 C6 C46 81.9(5) . . . . ?
C2 C1 C6 C46 -154.6(4) . . . . ?
C38 C39 C40 C41 -0.2(7) . . . . ?
C35 C30 C31 C32 4.1(7) . . . . ?
C29 C30 C31 C32 -170.9(4) . . . . ?
C15 C14 C13 C12 1.1(7) . . . . ?
C30 C31 C32 C33 2.2(7) . . . . ?
C34 C33 C32 C31 -4.6(7) . . . . ?
C10 C11 C12 C13 1.8(8) . . . . ?
C14 C13 C12 C11 -4.0(8) . . . . ?
C23 C18 C19 C20 2.3(7) . . . . ?
C17 C18 C19 C20 174.7(5) . . . . ?
C12 C11 C10 C15 3.2(7) . . . . ?
C12 C11 C10 C9 -170.6(5) . . . . ?
C14 C15 C10 C11 -5.9(6) . . . . ?
C16 C15 C10 C11 -179.3(4) . . . . ?
C14 C15 C10 C9 168.1(4) . . . . ?
C16 C15 C10 C9 -5.4(6) . . . . ?
C8 C9 C10 C11 167.6(4) . . . . ?
C8 C9 C10 C15 -6.3(7) . . . . ?
C19 C18 C23 C22 -4.4(7) . . . . ?
C17 C18 C23 C22 -177.2(4) . . . . ?
C19 C18 C23 C24 172.5(4) . . . . ?
C17 C18 C23 C24 -0.3(7) . . . . ?
C25 C24 C23 C22 173.4(5) . . . . ?
C25 C24 C23 C18 -3.5(7) . . . . ?
C18 C19 C20 C21 -0.3(8) . . . . ?
C43 C42 C41 C40 1.4(7) . . . . ?
C39 C40 C41 C42 -3.4(7) . . . . ?
C32 C33 C34 C35 0.6(7) . . . . ?
C30 C35 C34 C33 5.5(6) . . . . ?
C36 C35 C34 C33 178.9(4) . . . . ?
C18 C23 C22 C21 4.6(8) . . . . ?
C24 C23 C22 C21 -172.3(5) . . . . ?
C23 C22 C21 C20 -2.4(8) . . . . ?
C19 C20 C21 C22 0.3(8) . . . . ?
O1 C1 C47 O2 -7.2(6) . . . . ?
C6 C1 C47 O2 -128.1(5) . . . . ?
C2 C1 C47 O2 109.1(5) . . . . ?
O1 C1 C47 O3 171.8(4) . . . . ?
C6 C1 C47 O3 50.9(5) . . . . ?
C2 C1 C47 O3 -71.9(5) . . . . ?
O2 C47 O3 C48 -10.5(7) . . . . ?
C1 C47 O3 C48 170.5(4) . . . . ?
O4 C50 O5 C51 2.3(7) . . . . ?
C2 C50 O5 C51 -175.6(4) . . . . ?
